data_4502573
loop_
_publ_author_name
'Rowland, Clare E.'
'Belai, Nebebech'
'Knope, Karah E.'
'Cahill, Christopher L.'

_publ_section_title
;
 Hydrothermal Synthesis of Disulfide-Containing Uranyl Compounds: In Situ
 Ligand Synthesis versus Direct Assembly
;
_journal_issue 3
_journal_name_full 'Crystal Growth &amp; Design'
_journal_page_first 1390
_journal_paper_doi 10.1021/cg901390n
_journal_volume 10
_journal_year 2010
_chemical_formula_moiety 'C14 H10 O4 S2'
_chemical_formula_sum 'C14 H10 O4 S2'
_chemical_formula_weight 306.36
_chemical_name_common
;
4,4'-dithiobisbenzoic acid' 
;
_chemical_name_systematic
; 
4,4'-disulfanediyldibenzoic acid
;
_space_group_IT_number 13
_symmetry_cell_setting monoclinic
_symmetry_space_group_name_Hall '-P 2yac'
_symmetry_space_group_name_H-M 'P 1 2/n 1'
_atom_sites_solution_hydrogens geom
_atom_sites_solution_primary direct
_atom_sites_solution_secondary difmap
_audit_creation_method SHELXL-97
_cell_angle_alpha 90.00
_cell_angle_beta 91.301(2)
_cell_angle_gamma 90.00
_cell_formula_units_Z 2
_cell_length_a 5.4028(6)
_cell_length_b 5.0320(6)
_cell_length_c 24.475(3)
_cell_measurement_reflns_used 1977
_cell_measurement_temperature 296(2)
_cell_measurement_theta_max 22.9795
_cell_measurement_theta_min 3.8445
_cell_volume 665.23(14)
_computing_cell_refinement 'ApexII software suite (Bruker AXS)'
_computing_data_collection 'SMART v5.05 (Bruker AXS)'
_computing_data_reduction 'ApexII software suite (Bruker AXS)'
_computing_molecular_graphics 'ORTEP-3 for Windows (Farrugia, 1997)'
_computing_publication_material 'WINGX (Farrugia, 1998)'
_computing_structure_refinement 'SHELXL-97 (Sheldrick, 2008)'
_computing_structure_solution 'SHELXS-97 (Sheldrick, 2008)'
_diffrn_ambient_temperature 296(2)
_diffrn_measured_fraction_theta_full 0.998
_diffrn_measured_fraction_theta_max 0.996
_diffrn_measurement_device_type 'Bruker APEXII CCD'
_diffrn_measurement_method 'phi and omega scans'
_diffrn_radiation_monochromator graphite
_diffrn_radiation_source 'fine-focus sealed tube'
_diffrn_radiation_type MoK\a
_diffrn_radiation_wavelength 0.71073
_diffrn_reflns_av_R_equivalents 0.0914
_diffrn_reflns_av_sigmaI/netI 0.1031
_diffrn_reflns_limit_h_max 6
_diffrn_reflns_limit_h_min -5
_diffrn_reflns_limit_k_max 6
_diffrn_reflns_limit_k_min -6
_diffrn_reflns_limit_l_max 30
_diffrn_reflns_limit_l_min -30
_diffrn_reflns_number 9186
_diffrn_reflns_theta_full 25.00
_diffrn_reflns_theta_max 26.37
_diffrn_reflns_theta_min 1.66
_exptl_absorpt_coefficient_mu 0.409
_exptl_absorpt_correction_T_max 0.992
_exptl_absorpt_correction_T_min 0.971
_exptl_absorpt_correction_type empirical
_exptl_absorpt_process_details SADABS
_exptl_crystal_colour colorless
_exptl_crystal_density_diffrn 1.519
_exptl_crystal_density_method 'not measured'
_exptl_crystal_description plate
_exptl_crystal_F_000 312
_exptl_crystal_size_max 0.08
_exptl_crystal_size_mid 0.06
_exptl_crystal_size_min 0.02
_refine_diff_density_max 0.186
_refine_diff_density_min -0.146
_refine_diff_density_rms 0.040
_refine_ls_extinction_method none
_refine_ls_goodness_of_fit_ref 0.748
_refine_ls_hydrogen_treatment constr
_refine_ls_matrix_type full
_refine_ls_number_parameters 91
_refine_ls_number_reflns 1359
_refine_ls_number_restraints 0
_refine_ls_restrained_S_all 0.748
_refine_ls_R_factor_all 0.1038
_refine_ls_R_factor_gt 0.0340
_refine_ls_shift/su_max 0.000
_refine_ls_shift/su_mean 0.000
_refine_ls_structure_factor_coef Fsqd
_refine_ls_weighting_details 'calc w=1/[\s^2^(Fo^2^)+(0.0165P)^2^+0.0000P] where P=(Fo^2^+2Fc^2^)/3'
_refine_ls_weighting_scheme calc
_refine_ls_wR_factor_gt 0.0498
_refine_ls_wR_factor_ref 0.0599
_reflns_number_gt 632
_reflns_number_total 1359
_reflns_threshold_expression >2sigma(I)
_cod_data_source_file cg901390n_si_002.cif
_cod_data_source_block 5
_cod_original_cell_volume 665.23(13)
_cod_original_sg_symbol_H-M 'P 2/n'
_cod_database_code 4502573

loop_
_symmetry_equiv_pos_as_xyz
'x, y, z'
'-x+1/2, y, -z+1/2'
'-x, -y, -z'
'x-1/2, -y, z-1/2'

loop_
_atom_site_label
_atom_site_type_symbol
_atom_site_fract_x
_atom_site_fract_y
_atom_site_fract_z
_atom_site_U_iso_or_equiv
_atom_site_adp_type
_atom_site_occupancy
_atom_site_symmetry_multiplicity
_atom_site_calc_flag
_atom_site_refinement_flags
S1 S 0.37278(13) 0.08276(13) 0.28159(3) 0.0567(2) Uani 1 1 d .
O1 O 0.2140(3) -0.7634(3) 0.48911(6) 0.0623(6) Uani 1 1 d .
O2 O -0.1242(3) -0.8640(3) 0.43946(6) 0.0620(5) Uani 1 1 d .
H2 H -0.1426 -0.9699 0.4645 0.093 Uiso 1 1 calc R
C4 C 0.1358(5) -0.5295(4) 0.40631(9) 0.0400(6) Uani 1 1 d .
C1 C 0.2635(5) -0.1593(4) 0.32818(9) 0.0413(6) Uani 1 1 d .
C3 C -0.0095(4) -0.4923(4) 0.35993(9) 0.0479(7) Uani 1 1 d .
H3 H -0.1530 -0.5924 0.3550 0.057 Uiso 1 1 calc R
C7 C 0.0742(5) -0.7297(5) 0.44817(10) 0.0463(7) Uani 1 1 d .
C2 C 0.0535(5) -0.3101(4) 0.32077(9) 0.0493(7) Uani 1 1 d .
H2A H -0.0454 -0.2892 0.2895 0.059 Uiso 1 1 calc R
C5 C 0.3459(5) -0.3753(5) 0.41357(10) 0.0537(7) Uani 1 1 d .
H5 H 0.4446 -0.3961 0.4449 0.064 Uiso 1 1 calc R
C6 C 0.4097(4) -0.1917(4) 0.37481(10) 0.0524(7) Uani 1 1 d .
H6 H 0.5515 -0.0890 0.3799 0.063 Uiso 1 1 calc R

loop_
_atom_site_aniso_label
_atom_site_aniso_U_11
_atom_site_aniso_U_22
_atom_site_aniso_U_33
_atom_site_aniso_U_23
_atom_site_aniso_U_13
_atom_site_aniso_U_12
S1 0.0720(5) 0.0510(4) 0.0475(4) -0.0025(4) 0.0078(3) -0.0117(4)
O1 0.0712(14) 0.0687(12) 0.0458(11) 0.0112(10) -0.0219(10) -0.0172(10)
O2 0.0682(14) 0.0659(12) 0.0515(12) 0.0144(9) -0.0085(10) -0.0188(11)
C4 0.0445(17) 0.0402(16) 0.0355(15) -0.0013(12) 0.0028(13) -0.0013(13)
C1 0.0501(18) 0.0366(16) 0.0375(15) -0.0050(12) 0.0068(13) 0.0002(13)
C3 0.0460(17) 0.0494(18) 0.0478(16) 0.0011(13) -0.0060(14) -0.0086(13)
C7 0.048(2) 0.0438(16) 0.0470(17) -0.0084(14) 0.0035(15) -0.0045(14)
C2 0.054(2) 0.0527(17) 0.0408(16) 0.0042(14) -0.0062(14) -0.0048(14)
C5 0.0523(19) 0.0616(18) 0.0468(17) 0.0007(15) -0.0092(14) -0.0091(15)
C6 0.0486(19) 0.0567(18) 0.0517(17) -0.0007(14) -0.0031(15) -0.0157(14)

loop_
_atom_type_symbol
_atom_type_description
_atom_type_scat_dispersion_real
_atom_type_scat_dispersion_imag
_atom_type_scat_source
C C 0.0033 0.0016 'International Tables Vol C Tables 4.2.6.8 and 6.1.1.4'
H H 0.0000 0.0000 'International Tables Vol C Tables 4.2.6.8 and 6.1.1.4'
O O 0.0106 0.0060 'International Tables Vol C Tables 4.2.6.8 and 6.1.1.4'
S S 0.1246 0.1234 'International Tables Vol C Tables 4.2.6.8 and 6.1.1.4'

loop_
_geom_angle_atom_site_label_1
_geom_angle_atom_site_label_2
_geom_angle_atom_site_label_3
_geom_angle
_geom_angle_site_symmetry_3
C1 S1 S1 105.64(9) 2
C7 O2 H2 109.5 .
C3 C4 C5 118.7(2) .
C3 C4 C7 122.0(2) .
C5 C4 C7 119.3(2) .
C2 C1 C6 119.9(2) .
C2 C1 S1 125.39(19) .
C6 C1 S1 114.71(19) .
C2 C3 C4 121.3(2) .
C2 C3 H3 119.4 .
C4 C3 H3 119.4 .
O1 C7 O2 123.3(2) .
O1 C7 C4 120.3(2) .
O2 C7 C4 116.4(2) .
C3 C2 C1 119.6(2) .
C3 C2 H2A 120.2 .
C1 C2 H2A 120.2 .
C6 C5 C4 120.4(2) .
C6 C5 H5 119.8 .
C4 C5 H5 119.8 .
C5 C6 C1 120.1(2) .
C5 C6 H6 120.0 .
C1 C6 H6 120.0 .

loop_
_geom_bond_atom_site_label_1
_geom_bond_atom_site_label_2
_geom_bond_distance
_geom_bond_site_symmetry_2
S1 C1 1.779(2) .
S1 S1 2.0143(13) 2
O1 C7 1.253(2) .
O2 C7 1.281(2) .
O2 H2 0.8200 .
C4 C3 1.378(3) .
C4 C5 1.383(3) .
C4 C7 1.480(3) .
C1 C2 1.374(3) .
C1 C6 1.383(3) .
C3 C2 1.375(3) .
C3 H3 0.9300 .
C2 H2A 0.9300 .
C5 C6 1.374(3) .
C5 H5 0.9300 .
C6 H6 0.9300 .

loop_
_geom_hbond_atom_site_label_D
_geom_hbond_atom_site_label_H
_geom_hbond_atom_site_label_A
_geom_hbond_distance_DH
_geom_hbond_distance_HA
_geom_hbond_distance_DA
_geom_hbond_angle_DHA
_geom_hbond_site_symmetry_A
O2 H2 O1 0.82 1.81 2.617(2) 169.9 3_536
